data_1563527
loop_
_publ_author_name
'Kaga, Motoaki'
'Urushihara, Daisuke'
'Iwata, Tomoyuki'
'Sugiura, Keita'
'Nakano, Hiromi'
'Fukuda, Koichiro'

_publ_section_title
;
 Synthesis and structural characterization of Al4Si2C5-homeotypic aluminum
 silicon oxycarbide, (Al6&#x2212;xSix)(OyC5&#x2212;y) (x\\sim 0.8 and
 y\\sim 1.6)
;
_journal_issue 9
_journal_name_full 'Journal of Solid State Chemistry'
_journal_page_first 2183
_journal_page_last 2189
_journal_paper_doi 10.1016/j.jssc.2010.07.031
_journal_volume 183
_journal_year 2010
_chemical_formula_moiety 'Al15.7 Si2.3 C10.2 O4.8'
_chemical_formula_sum 'C10.2 Al15.7 O4.8 Si2.3'
_chemical_formula_weight 687.52
_chemical_name_systematic 'Aluminum silicon oxycarbide'
_space_group_IT_number 166
_space_group_name_Hall '-R 3 2"'
_space_group_name_H-M_alt 'R -3 m :H'
_symmetry_cell_setting hexagonal
_symmetry_Int_Tables_number 166
_symmetry_space_group_name_H-M 'R -3 m :H'
_cell_angle_alpha 90
_cell_angle_beta 90
_cell_angle_gamma 120
_cell_formula_units_Z 1
_cell_length_a 3.2464(1)
_cell_length_b 3.2464(1)
_cell_length_c 40.053(1)
_cell_measurement_temperature 298
_cell_volume 365.569(18)
_diffrn_ambient_temperature 298
_diffrn_radiation_monochromator 'Ge 111'
_diffrn_radiation_probe x-ray
_diffrn_source 'sealed X-ray tube'
_diffrn_source_type 'X'Pert PRO MPD, PANalytical'
_exptl_crystal_density_diffrn 3.123
_pd_meas_2theta_range_inc 0.01671
_pd_meas_2theta_range_max 146.6878
_pd_meas_2theta_range_min 5.0097
_pd_meas_number_of_points 8479
_pd_proc_ls_prof_wR_factor 0.0445
_cod_data_source_file JSSC-2010-183-2183.cif
_cod_data_source_block 1
_cod_original_cell_volume 365.56(2)
_cod_original_sg_symbol_Hall '-R 3 2'
_cod_original_sg_symbol_H-M 'R -3 m'
_cod_original_formula_sum 'Al15.7 Si2.3 C10.2 O4.8'
_cod_database_code 1563527

loop_
_symmetry_equiv_pos_as_xyz
'x, y, z'
'-x, -y, -z'
'-y, x-y, z'
'y, -x+y, -z'
'-x+y, -x, z'
'x-y, x, -z'
'y, x, -z'
'-y, -x, z'
'x-y, -y, -z'
'-x+y, y, z'
'-x, -x+y, -z'
'x, x-y, z'
'x+2/3, y+1/3, z+1/3'
'-x+2/3, -y+1/3, -z+1/3'
'-y+2/3, x-y+1/3, z+1/3'
'y+2/3, -x+y+1/3, -z+1/3'
'-x+y+2/3, -x+1/3, z+1/3'
'x-y+2/3, x+1/3, -z+1/3'
'y+2/3, x+1/3, -z+1/3'
'-y+2/3, -x+1/3, z+1/3'
'x-y+2/3, -y+1/3, -z+1/3'
'-x+y+2/3, y+1/3, z+1/3'
'-x+2/3, -x+y+1/3, -z+1/3'
'x+2/3, x-y+1/3, z+1/3'
'x+1/3, y+2/3, z+2/3'
'-x+1/3, -y+2/3, -z+2/3'
'-y+1/3, x-y+2/3, z+2/3'
'y+1/3, -x+y+2/3, -z+2/3'
'-x+y+1/3, -x+2/3, z+2/3'
'x-y+1/3, x+2/3, -z+2/3'
'y+1/3, x+2/3, -z+2/3'
'-y+1/3, -x+2/3, z+2/3'
'x-y+1/3, -y+2/3, -z+2/3'
'-x+y+1/3, y+2/3, z+2/3'
'-x+1/3, -x+y+2/3, -z+2/3'
'x+1/3, x-y+2/3, z+2/3'

loop_
_atom_site_label
_atom_site_occupancy
_atom_site_fract_x
_atom_site_fract_y
_atom_site_fract_z
_atom_site_thermal_displace_type
_atom_site_B_iso_or_equiv
_atom_site_type_symbol
ALlSI11 0.87 0 0 0.08514(2) Biso 0.89(6) AL
ALlSI21 0.87 0 0 0.30847(2) Biso 0.96(6) AL
ALlSI31A 0.58 0 0 0.18842(4) Biso 0.91(6) AL
ALlSI31B 0.29 0 0 0.20324(9) Biso 0.91(6) AL
ALlSI12 0.13 0 0 0.08514(2) Biso 0.89(6) SI
ALlSI22 0.13 0 0 0.30847(2) Biso 0.96(6) SI
ALlSI32A 0.09 0 0 0.18842(4) Biso 0.91(6) SI
ALlSI32B 0.04 0 0 0.20324(9) Biso 0.91(6) SI
ClO11 0.76(2) 0 0 0 Biso 1.53(9) C
ClO21 0.64(1) 0 0 0.13520(5) Biso 1.53(9) C
ClO31 0.69(1) 0 0 0.26053(6) Biso 1.53(9) C
ClO12 0.24(2) 0 0 0 Biso 1.53(9) O
ClO22 0.36(1) 0 0 0.13520 Biso 1.53(9) O
ClO32 0.31(1) 0 0 0.26053 Biso 1.53(9) O

loop_
_diffrn_radiation_type
_diffrn_radiation_wavelength
CuK\a~1~ 1.54056
CuK\a~2~ 1.54439

loop_
_geom_angle_atom_site_label_1
_geom_angle_atom_site_label_2
_geom_angle_atom_site_label_3
_geom_angle_site_symmetry_1
_geom_angle_site_symmetry_2
_geom_angle_site_symmetry_3
_geom_angle
ClO11 ALlSI21 ClO11 16_455 . 16_445 99.77(2)
ClO11 ALlSI21 ClO31 16_455 . . 117.98(5)
ALlSI11 ClO31 ALlSI21 16_455 . . 104.77(7)
ALlSI11 ClO31 ALlSI31 16_455 . . 75.23(7)
ALlSI11 ALlSI31 ClO31 16_455 . . 38.06(2)
ClO21 ALlSI11 ClO31 . . 16 104.77(6)
ClO31 ALlSI11 ClO31 16_455 . 16 113.74(6)
ClO21 ALlSI31 ClO31 16_455 . . 78.27(8)
ClO21 ALlSI31 ClO21 16_445 . 16_455 115.98(7)
ClO21 ALlSI31 ClO21 16_455 . . 101.73(6)
ALlSI31 ALlSI31 ClO21 16_455 . 16_455 54.64(5)
ALlSI31 ALlSI31 ClO21 16_455 . . 47.09(4)
ALlSI31 ClO21 ALlSI31 16_455 . 16_455 17.95(7)
ALlSI31 ClO21 ALlSI31 16 . 16 17.95(7)
ClO21 ALlSI31 ClO31 16 . . 78.27(5)
ClO21 ALlSI11 ClO31 . . 16_455 104.77(6)
ALlSI11 ALlSI31 ClO21 16 . 16 40.22(7)
ClO21 ALlSI31 ClO21 16 . 16_455 115.98(4)
ALlSI11 ClO31 ALlSI21 16 . . 104.77(7)
ClO11 ALlSI21 ClO31 13 . . 117.98(5)
ClO11 ALlSI21 ClO11 13 . 13_455 99.77(2)
ALlSI21 ALlSI21 ClO11 28 . 13 49.89(1)

loop_
_geom_bond_atom_site_label_1
_geom_bond_atom_site_label_2
_geom_bond_site_symmetry_1
_geom_bond_site_symmetry_2
_geom_bond_distance
ALlSI11 ClO31 . 16 1.9383(7)
ALlSI11 ClO21 . . 2.005(2)
ALlSI21 ClO31 . . 1.920(3)
ALlSI21 ClO11 . 16_455 2.1224(4)
ALlSI21 ALlSI21 . 28 2.735(1)
ALlSI31A ClO21 . 16 1.9143(5)
ALlSI31B ClO21 . 16 1.9143(5)
ALlSI31B ClO31 . . 2.888(3)
ALlSI31B ClO21 . . 2.132(3)
